data_4305224
loop_
_publ_author_name
'Marie Vougo-Zanda'
'Jin Huang'
'Ekaterina Anokhina'
'Xiqu Wang'
'Allan J. Jacobson'

_publ_section_title
;
Tossing and Turning: Guests in the Flexible Frameworks of Metal(III)
Dicarboxylates
;
_journal_name_full 'Inorganic Chemistry'
_journal_page_first 11535
_journal_page_last 11542
_journal_paper_doi 10.1021/ic800008f
_journal_volume 47
_journal_year 2008
_chemical_formula_sum 'C H Ga N O5'
_chemical_formula_weight 176.750
_space_group_crystal_system monoclinic
_space_group_IT_number 15
_space_group_name_Hall '-C 2yc'
_space_group_name_H-M_alt 'C 1 2/c 1'
_audit_creation_date 07-08-16
_audit_creation_method 'Created with Diamond (www.crystalimpact.com)'
_audit_update_record 07-08-16
_cell_angle_alpha 90.000
_cell_angle_beta 108.512(1)
_cell_angle_gamma 90.000
_cell_formula_units_Z 4
_cell_length_a 19.1213(16)
_cell_length_b 11.0629(9)
_cell_length_c 6.7261(6)
_cell_volume 1349.2(2)
_refine_ls_R_factor_all 0.036
_cod_data_source_file ic800008f_si_005.cif
_cod_data_source_block mw-b2-4
_cod_depositor_comments
;
 Updating space group information.

 Antanas Vaitkus,
 2018-06-11
;
_cod_database_code 4305224

loop_
_space_group_symop_id
_space_group_symop_operation_xyz
1 x,y,z
2 -x,y,-z+1/2
3 -x,-y,-z
4 x,-y,z+1/2
5 x+1/2,y+1/2,z
6 -x+1/2,y+1/2,-z+1/2
7 -x+1/2,-y+1/2,-z
8 x+1/2,-y+1/2,z+1/2

loop_
_atom_site_aniso_label
_atom_site_aniso_U_11
_atom_site_aniso_U_22
_atom_site_aniso_U_33
_atom_site_aniso_U_12
_atom_site_aniso_U_13
_atom_site_aniso_U_23
Ga1 0.01226(18) 0.01991(19) 0.01138(19) 0.00012(17) 0.00223(12) 0.00044(16)
O2 0.0220(9) 0.0394(10) 0.0145(9) 0.0137(8) 0.0035(7) 0.0045(7)
O1 0.0224(12) 0.0189(14) 0.0152(12) 0.00000 0.0069(9) 0.00000
O3 0.0235(9) 0.0300(9) 0.0222(9) -0.0118(7) 0.0095(7) -0.0064(7)
C1 0.0192(12) 0.0222(12) 0.0189(13) -0.0032(10) 0.0031(10) 0.0012(10)
C2 0.0205(12) 0.0324(14) 0.0184(12) -0.0091(11) 0.004(1) -0.0037(10)
C3 0.0316(15) 0.069(2) 0.0228(15) -0.0252(15) 0.0145(12) -0.0115(14)
C4 0.0327(15) 0.069(2) 0.0184(14) -0.0232(15) 0.0080(12) -0.0161(14)
N1 0.159(8) 0.028(4) 0.113(6) 0.00000 0.044(6) 0.00000
C5 0.132(7) 0.077(5) 0.179(9) -0.020(5) 0.016(6) 0.002(5)
C6 0.175(12) 0.073(6) 0.41(2) 0.028(7) -0.036(13) 0.039(9)
C7 0.25(2) 0.047(9) 0.45(4) 0.00000 -0.01(2) 0.00000

loop_
_atom_site_label
_atom_site_type_symbol
_atom_site_fract_x
_atom_site_fract_y
_atom_site_fract_z
_atom_site_occupancy
_atom_site_symmetry_multiplicity
_atom_site_Wyckoff_symbol
_atom_site_attached_hydrogens
_atom_site_calc_flag
_atom_site_thermal_displace_type
_atom_site_U_iso_or_equiv
Ga1 Ga 1.0000 1.0000 0.0000 1.000 4 a ? d Uani 0.01488(12)
O2 O 1.0877(1) 0.9010(2) 0.1548(2) 1.000 8 f ? d Uani 0.0258(4)
O1 O 1.0000 1.0785(2) 0.2500 1.000 4 e ? d Uani 0.0186(5)
O3 O 0.9287(1) 0.8754(2) 0.0318(2) 1.000 8 f ? d Uani 0.0247(4)
C1 C 0.8925(1) 0.8657(2) 0.1574(3) 1.000 8 f ? d Uani 0.0208(5)
C2 C 0.8187(1) 0.8053(2) 0.0772(4) 1.000 8 f ? d Uani 0.0243(5)
C3 C 0.7926(1) 0.7658(3) -0.1292(4) 1.000 8 f ? d Uani 0.0397(8)
H3 H 0.8210 0.7766 -0.2172 1.000 8 f ? calc Uiso 0.04800
C4 C 0.7755(2) 0.7893(3) 0.2041(4) 1.000 8 f ? d Uani 0.0399(8)
H4 H 0.7924 0.8160 0.3423 1.000 8 f ? calc Uiso 0.04800
N1 N 1.0000 0.3265(5) 0.2500 0.778(9) 4 e ? d Uani 0.100(3)
C5 C 0.9414(5) 0.3883(7) 0.1417(14) 0.778(9) 8 f ? d Uani 0.137(4)
H5 H 0.8990 0.3459 0.0693 0.778(9) 8 f ? calc Uiso 0.16500
C6 C 0.9398(7) 0.5092(9) 0.130(3) 0.778(9) 8 f ? d Uani 0.249(9)
H6 H 0.8991 0.5503 0.0439 0.778(9) 8 f ? calc Uiso 0.29900
C7 C 1.0000 0.5687(12) 0.2500 0.778(9) 4 e ? d Uani 0.276(14)
H7 H 1.0000 0.6528 0.2500 0.778(9) 4 e ? calc Uiso 0.33200
H1 H 1.0000 1.1516(10) 0.2500 1.000 4 e ? d Uiso 0.076(19)

loop_
_atom_type_symbol
_atom_type_oxidation_number
_atom_type_radius_bond
Ga ? 1.200
O ? 1.200
C ? 1.200
H ? 1.200
N ? 1.200
